data_9011488
loop_
_publ_author_name
'Jarosch, D.'

_publ_section_title
;
 Crystal structure of iwakiite
 Note: coordinates from ICSD, reproduce reported bond lengths
;
_journal_name_full 'Zeitschrift fur Kristallographie'
_journal_page_first 605
_journal_page_last 605
_journal_volume 185
_journal_year 1988
_chemical_compound_source 'Gozaisho mine, Fukushima Prefecture, Japan'
_chemical_formula_sum 'Fe1.2 Mn1.6 O4'
_chemical_name_mineral Iwakiite
_space_group_IT_number 141
_symmetry_space_group_name_Hall '-I 4bd 2'
_symmetry_space_group_name_H-M 'I 41/a m d :2'
_cell_angle_alpha 90
_cell_angle_beta 90
_cell_angle_gamma 90
_cell_length_a 6.025
_cell_length_b 6.025
_cell_length_c 8.539
_cell_formula_units_Z 4
_cell_volume 309.971
_database_code_amcsd 0010983
_exptl_crystal_density_diffrn 4.691
_cod_original_sg_symbol_H-M 'I 41/a m d'
_cod_original_formula_sum 'Mn1.6 Fe1.2 O4'
_cod_database_code 9011488

loop_
_space_group_symop_operation_xyz
x,y,z
1/2+x,1/2+y,1/2+z
1/4-y,3/4-x,1/4+z
3/4-y,1/4-x,3/4+z
1/4+y,3/4+x,1/4-z
3/4+y,1/4+x,3/4-z
1/4+y,3/4-x,1/4-z
3/4+y,1/4-x,3/4-z
1/4-y,3/4+x,1/4+z
3/4-y,1/4+x,3/4+z
1/2+x,-y,1/2+z
+x,1/2-y,+z
1/2-x,y,1/2-z
-x,1/2+y,-z
1/2+x,y,1/2-z
+x,1/2+y,-z
1/2-x,-y,1/2+z
-x,1/2-y,+z
1/4+y,1/4+x,3/4+z
3/4+y,3/4+x,1/4+z
1/4-y,1/4-x,3/4-z
3/4-y,3/4-x,1/4-z
1/4-y,1/4+x,3/4-z
3/4-y,3/4+x,1/4-z
1/4+y,1/4-x,3/4+z
3/4+y,3/4-x,1/4+z
-x,y,z
1/2-x,1/2+y,1/2+z
x,-y,-z
1/2+x,1/2-y,1/2-z
-x,-y,-z
1/2-x,1/2-y,1/2-z

loop_
_atom_site_label
_atom_site_fract_x
_atom_site_fract_y
_atom_site_fract_z
_atom_site_occupancy
Mn1 0.00000 0.25000 0.87500 1.00000
Mn2 0.00000 0.50000 0.50000 0.30000
Fe2 0.00000 0.50000 0.50000 0.60000
O 0.00000 0.47560 0.26220 1.00000

loop_
_cod_related_entry_id
_cod_related_entry_database
_cod_related_entry_code
1 AMCSD 0010983
